data_9002718
loop_
_publ_author_name
'Secco, L.'
'Martignago, F.'
'Dal Negro, A.'
'Reznitskii, L. Z.'
'Sklyarov, E. V.'

_publ_section_title
;
 Crystal chemistry of Cr-V-rich clinopyroxenes
 Sample 2
;
_journal_name_full 'American Mineralogist'
_journal_page_first 709
_journal_page_last 714
_journal_volume 87
_journal_year 2002
_chemical_formula_sum 'Al0.029 Ca0.413 Cr0.298 Fe0.011 Mg0.388 Mn0.001 Na0.587 O6 Si1.988 V0.285'
_chemical_name_mineral Diopside
_space_group_IT_number 15
_symmetry_space_group_name_Hall '-C 2yc'
_symmetry_space_group_name_H-M 'C 1 2/c 1'
_cell_angle_alpha 90
_cell_angle_beta 106.596
_cell_angle_gamma 90
_cell_formula_units_Z 4
_cell_length_a 9.6595
_cell_length_b 8.8263
_cell_length_c 5.2686
_cell_volume 430.476
_database_code_amcsd 0002807
_exptl_crystal_density_diffrn 3.437
_cod_original_formula_sum 'Si1.988 Al.029 Cr.298 V.285 Mg.388 Fe.011 Mn.001 (Ca.413 Na.587) O6'
_cod_database_code 9002718

loop_
_space_group_symop_operation_xyz
x,y,z
1/2+x,1/2+y,z
x,-y,1/2+z
1/2+x,1/2-y,1/2+z
-x,y,1/2-z
1/2-x,1/2+y,1/2-z
-x,-y,-z
1/2-x,1/2-y,-z

loop_
_atom_site_label
_atom_site_fract_x
_atom_site_fract_y
_atom_site_fract_z
_atom_site_occupancy
_atom_site_U_iso_or_equiv
_atom_site_type_symbol
_atom_site_attached_hydrogens
SiT 0.28932 0.09197 0.23203 0.99400 0.00455 Si 0
AlT 0.28932 0.09197 0.23203 0.00600 0.00455 Al 0
CrM1 0.00000 0.90580 0.25000 0.29800 0.00514 Cr 0
VM1 0.00000 0.90580 0.25000 0.28500 0.00514 V 0
MgM1 0.00000 0.90580 0.25000 0.38800 0.00514 Mg 0
AlM1 0.00000 0.90580 0.25000 0.01700 0.00514 Al 0
FeM1 0.00000 0.90580 0.25000 0.01100 0.00514 Fe 0
MnM1 0.00000 0.90580 0.25000 0.00100 0.00514 Mn 0
CaM2 0.00000 0.30198 0.25000 0.41300 0.00914 Ca 0
NaM2 0.00000 0.30198 0.25000 0.58700 0.00914 Na 0
O1 0.11451 0.08201 0.13990 1.00000 0.00718 O 0
O2 0.36058 0.25413 0.31074 1.00000 0.00857 O 0
O3 0.35176 0.01384 0.00207 1.00000 0.00738 O 0

loop_
_cod_changelog_entry_id
_cod_changelog_entry_author
_cod_changelog_entry_date
_cod_changelog_entry_text
1
;cod-tools version 3.8.0
Id: cif_guess_AMCSD_atom_types 9581 2023-05-17 12:35:41Z saulius
;
2023-05-23T09:15:11+03:00
;Derived atom types and hydrogen counts
from atom names that follow the AMCSD naming convention
(Wat == water, O-H == hydroxyl).
;

loop_
_cod_related_entry_id
_cod_related_entry_database
_cod_related_entry_code
1 AMCSD 0002807
